data_8101225
loop_
_publ_author_name
'Klepp, Kurt O.'
'Gurtner, Doris'

_publ_section_title
;
Crystal structure of tricopper tetraselenidovanadate(V), Cu~3~VSe~4~
;
_journal_issue 1
_journal_name_full 'Zeitschrift f\"ur Kristallographie - New Crystal Structures'
_journal_page_first 4
_journal_page_last 4
_journal_volume 215
_journal_year 2000
_chemical_formula_sum 'Cu3 Se4 V'
_chemical_formula_weight 557.40
_symmetry_cell_setting cubic
_symmetry_space_group_name_H-M 'P -4 3 m'
_cell_angle_alpha 90.00
_cell_angle_beta 90.00
_cell_angle_gamma 90.00
_cell_formula_units_Z 1
_cell_length_a 5.5636(5)
_cell_length_b 5.5636(5)
_cell_length_c 5.5636(5)
_cell_measurement_temperature 294
_cell_volume 172.2(2)
_diffrn_ambient_temperature 294
_exptl_crystal_density_diffrn 5.37
_refine_ls_R_factor_obs 0.031
_refine_ls_wR_factor_obs 0.031
_cod_original_formula_sum 'Cu3 Se4 V1'
_cod_database_code 8101225

loop_
_atom_site_aniso_label
_atom_site_aniso_U_11
_atom_site_aniso_U_22
_atom_site_aniso_U_33
_atom_site_aniso_U_12
_atom_site_aniso_U_13
_atom_site_aniso_U_23
Cu 0.003(1) 0.0100(8) 0.0100 0.0000 0.0000 0.0000
V 0.002(1) 0.0022 0.0022 0.0000 0.0000 0.0000
Se 0.0038(3) 0.0038 0.0038 0.002(1) 0.0024 0.0024

loop_
_atom_site_label
_atom_site_fract_x
_atom_site_fract_y
_atom_site_fract_z
_atom_site_U_iso_or_equiv
_atom_site_thermal_displace_type
_atom_site_calc_flag
_atom_site_occupancy
_atom_site_symmetry_multiplicity
_atom_site_Wyckoff_symbol
Cu 0.0000 0.5000 0.5000 0.0076(5) Uani ? 1 3 c
V 0.5000 0.5000 0.5000 0.0022(4) Uani ? 1 1 b
Se 0.2554(2) 0.2554(2) 0.2554(2) 0.00380(9) Uani ? 1 4 e

loop_
_geom_bond_atom_site_label_1
_geom_bond_atom_site_label_2
_geom_bond_distance
_geom_bond_publ_flag
Cu Cu 3.935 ?
Cu V 2.7818 ?
Cu Se 2.392(1) ?
V Se 2.357(1) ?
Se Se 3.935(2) ?
Se Se 3.848(2) ?
